data_7056792
loop_
_publ_author_name
'Wang, Ting-Ting'
'Su, Yu-Ming'
'Jiao, Cheng-Qi'
'Cai, Xiao-Ou'
'Sun, Hong-Mei'
'Zhu, Yan-Yu'
'Sun, Zhen-Gang'

_publ_section_title
;
 Lanthanide oxalatophosphonates with two types of layered structures:
 syntheses, structures, luminescence and magnetic properties
;
_journal_issue 2
_journal_name_full 'New Journal of Chemistry'
_journal_page_first 1235
_journal_paper_doi 10.1039/C7NJ03690F
_journal_volume 42
_journal_year 2018
_chemical_formula_sum 'C18 H30 Ce2 N2 O20 P2'
_chemical_formula_weight 936.62
_space_group_crystal_system triclinic
_space_group_IT_number 2
_space_group_name_Hall '-P 1'
_space_group_name_H-M_alt 'P -1'
_symmetry_space_group_name_Hall '-P 1'
_symmetry_space_group_name_H-M 'P -1'
_atom_sites_solution_hydrogens difmap
_atom_sites_solution_primary direct
_atom_sites_solution_secondary difmap
_audit_creation_method SHELXL-2014/7
_audit_update_record
;
2016-09-09 deposited with the CCDC.
2017-12-08 downloaded from the CCDC.
;
_cell_angle_alpha 90.4050(10)
_cell_angle_beta 98.0440(10)
_cell_angle_gamma 93.4940(10)
_cell_formula_units_Z 2
_cell_length_a 6.3158(7)
_cell_length_b 12.9942(13)
_cell_length_c 17.0265(18)
_cell_measurement_reflns_used 2685
_cell_measurement_temperature 295(2)
_cell_measurement_theta_max 28.57
_cell_measurement_theta_min 2.42
_cell_volume 1380.9(3)
_computing_cell_refinement 'Bruker SMART'
_computing_data_collection 'Bruker SMART'
_computing_data_reduction 'Bruker SAINT'
_computing_molecular_graphics 'Bruker SHELXTL'
_computing_publication_material 'Bruker SHELXTL'
_computing_structure_refinement 'SHELXL-2014/7 (Sheldrick, 2014)'
_computing_structure_solution 'SHELXL-2014/7 (Sheldrick, 2014)'
_diffrn_ambient_temperature 295(2)
_diffrn_measured_fraction_theta_full 0.981
_diffrn_measured_fraction_theta_max 0.970
_diffrn_measurement_device_type 'CCD area detector'
_diffrn_measurement_method 'phi and omega scans'
_diffrn_radiation_type MoK\a
_diffrn_radiation_wavelength 0.71073
_diffrn_reflns_av_R_equivalents 0.0203
_diffrn_reflns_av_unetI/netI 0.0421
_diffrn_reflns_Laue_measured_fraction_full 0.981
_diffrn_reflns_Laue_measured_fraction_max 0.970
_diffrn_reflns_limit_h_max 7
_diffrn_reflns_limit_h_min -7
_diffrn_reflns_limit_k_max 9
_diffrn_reflns_limit_k_min -16
_diffrn_reflns_limit_l_max 21
_diffrn_reflns_limit_l_min -21
_diffrn_reflns_number 7796
_diffrn_reflns_point_group_measured_fraction_full 0.981
_diffrn_reflns_point_group_measured_fraction_max 0.970
_diffrn_reflns_theta_full 25.242
_diffrn_reflns_theta_max 26.494
_diffrn_reflns_theta_min 1.966
_diffrn_source 'fine-focus sealed tube'
_exptl_absorpt_coefficient_mu 3.467
_exptl_absorpt_correction_type multi-scan
_exptl_crystal_colour colorless
_exptl_crystal_density_diffrn 2.253
_exptl_crystal_density_method 'not measured'
_exptl_crystal_description plate
_exptl_crystal_F_000 916
_exptl_crystal_size_max 0.120
_exptl_crystal_size_mid 0.080
_exptl_crystal_size_min 0.030
_exptl_transmission_factor_max 0.903
_exptl_transmission_factor_min 0.681
_refine_diff_density_max 1.347
_refine_diff_density_min -0.890
_refine_diff_density_rms 0.171
_refine_ls_extinction_method none
_refine_ls_goodness_of_fit_ref 1.014
_refine_ls_hydrogen_treatment constr
_refine_ls_matrix_type full
_refine_ls_number_parameters 397
_refine_ls_number_reflns 5539
_refine_ls_number_restraints 0
_refine_ls_restrained_S_all 1.014
_refine_ls_R_factor_all 0.0524
_refine_ls_R_factor_gt 0.0354
_refine_ls_shift/su_max 0.001
_refine_ls_shift/su_mean 0.000
_refine_ls_structure_factor_coef Fsqd
_refine_ls_weighting_details 'w=1/[\s^2^(Fo^2^)+(0.0605P)^2^] where P=(Fo^2^+2Fc^2^)/3'
_refine_ls_weighting_scheme calc
_refine_ls_wR_factor_gt 0.0954
_refine_ls_wR_factor_ref 0.1075
_reflns_Friedel_coverage 0.000
_reflns_number_gt 3870
_reflns_number_total 5539
_reflns_threshold_expression 'I > 2\s(I)'
_cod_data_source_file c7nj03690f2.cif
_cod_data_source_block szg243
_cod_depositor_comments 'Adding full bibliography for 7056790--7056794.cif.'
_cod_database_code 7056792
_shelx_shelxl_version_number 2014/7
_shelx_space_group_comment
;
The symmetry employed for this shelxl refinement is uniquely defined
by the following loop, which should always be used as a source of
symmetry information in preference to the above space-group names.
They are only intended as comments.
;
_shelx_estimated_absorpt_t_min 0.681
_shelx_estimated_absorpt_t_max 0.903

loop_
_space_group_symop_operation_xyz
'x, y, z'
'-x, -y, -z'

loop_
_atom_site_label
_atom_site_type_symbol
_atom_site_fract_x
_atom_site_fract_y
_atom_site_fract_z
_atom_site_U_iso_or_equiv
_atom_site_adp_type
_atom_site_occupancy
_atom_site_site_symmetry_order
_atom_site_calc_flag
_atom_site_refinement_flags_posn
_atom_site_refinement_flags_adp
Ce1 Ce 0.21835(4) -0.05800(2) 0.42548(2) 0.01207(10) Uani 1 1 d . .
Ce2 Ce 0.22131(4) 0.44097(2) 0.42757(2) 0.01180(10) Uani 1 1 d . .
P1 P -0.2623(2) -0.00560(12) 0.35550(8) 0.0182(3) Uani 1 1 d . .
P2 P 0.6553(2) 0.48600(11) 0.35366(8) 0.0163(3) Uani 1 1 d . .
O1 O -0.1122(6) -0.0745(3) 0.3199(2) 0.0258(10) Uani 1 1 d . .
O2 O -0.1510(6) 0.0226(3) 0.4387(2) 0.0222(9) Uani 1 1 d . .
O3 O -0.4889(6) -0.0481(3) 0.3482(2) 0.0208(9) Uani 1 1 d . .
O4 O -0.7967(9) 0.1345(5) -0.0657(3) 0.0604(16) Uani 1 1 d . .
H4D H -0.7250 0.1905 -0.0722 0.091 Uiso 1 1 d R U
O5 O -1.0369(9) 0.1259(5) 0.0187(3) 0.0541(15) Uani 1 1 d . .
O6 O 0.4526(6) 0.4265(3) 0.3130(2) 0.0226(9) Uani 1 1 d . .
O7 O 0.6148(6) 0.5102(3) 0.4380(2) 0.0204(9) Uani 1 1 d . .
O8 O 0.8633(6) 0.4370(3) 0.3484(2) 0.0210(9) Uani 1 1 d . .
O9 O 0.2195(9) 0.6363(5) -0.0756(3) 0.0534(15) Uani 1 1 d . .
H9E H 0.2897 0.5833 -0.0799 0.080 Uiso 1 1 d R U
O10 O -0.0215(9) 0.6316(5) 0.0071(3) 0.0547(15) Uani 1 1 d . .
O11 O 0.0425(6) -0.3957(3) 0.4762(2) 0.0206(9) Uani 1 1 d . .
O12 O 0.2259(6) -0.3949(3) 0.3441(2) 0.0193(8) Uani 1 1 d . .
O13 O 0.0643(6) -0.2228(3) 0.4792(2) 0.0256(9) Uani 1 1 d . .
O14 O 0.2363(7) -0.2230(3) 0.3440(2) 0.0275(10) Uani 1 1 d . .
O15 O 0.2006(6) 0.1062(3) 0.3438(2) 0.0201(9) Uani 1 1 d . .
O16 O 0.4509(6) 0.1137(3) 0.4831(2) 0.0219(9) Uani 1 1 d . .
O17 O 0.1432(6) 0.2727(3) 0.3551(2) 0.0243(9) Uani 1 1 d . .
O18 O 0.4244(6) 0.2853(3) 0.4888(2) 0.0260(10) Uani 1 1 d . .
O1W O 0.9612(9) 0.5937(5) 0.7911(3) 0.0610(18) Uani 1 1 d . .
H1WA H 1.0885 0.5809 0.8099 0.092 Uiso 1 1 d R U
H1WB H 0.9637 0.6474 0.7628 0.092 Uiso 1 1 d R U
O2W O 0.0657(11) 0.8857(6) 0.1994(3) 0.094(3) Uani 1 1 d . .
H2WC H 0.0781 0.8722 0.1514 0.113 Uiso 1 1 d R U
H2WA H -0.0587 0.9058 0.2022 0.141 Uiso 1 1 d R U
N1 N -0.4680(8) 0.1108(4) 0.2341(3) 0.0232(11) Uani 1 1 d . .
H1C H -0.5861 0.0855 0.2533 0.028 Uiso 1 1 d R U
N2 N 0.5151(8) 0.6140(4) 0.2295(3) 0.0210(11) Uani 1 1 d . .
H2C H 0.3865 0.5944 0.2435 0.025 Uiso 1 1 d R U
C1 C -0.2815(9) 0.1161(5) 0.3022(3) 0.0227(13) Uani 1 1 d . .
H1A H -0.3000 0.1711 0.3389 0.027 Uiso 1 1 d R U
H1B H -0.1492 0.1321 0.2807 0.027 Uiso 1 1 d R U
C2 C -0.5076(11) 0.2174(5) 0.2047(4) 0.0325(16) Uani 1 1 d . .
H2A H -0.3808 0.2463 0.1847 0.039 Uiso 1 1 d R U
H2B H -0.5355 0.2612 0.2480 0.039 Uiso 1 1 d R U
C3 C -0.4274(12) 0.0405(5) 0.1691(4) 0.0372(17) Uani 1 1 d . .
H3A H -0.4049 -0.0281 0.1895 0.045 Uiso 1 1 d R U
H3B H -0.2986 0.0658 0.1486 0.045 Uiso 1 1 d R U
C4 C -0.6975(12) 0.2142(6) 0.1387(4) 0.0392(17) Uani 1 1 d . .
H4A H -0.7190 0.2832 0.1191 0.047 Uiso 1 1 d R U
H4B H -0.8260 0.1892 0.1597 0.047 Uiso 1 1 d R U
C5 C -0.6145(13) 0.0359(6) 0.1027(4) 0.045(2) Uani 1 1 d . .
H5A H -0.7408 0.0061 0.1227 0.054 Uiso 1 1 d R U
H5B H -0.5841 -0.0084 0.0601 0.054 Uiso 1 1 d R U
C6 C -0.6599(12) 0.1433(6) 0.0706(4) 0.0370(16) Uani 1 1 d . .
H6 H -0.5351 0.1713 0.0476 0.044 Uiso 1 1 d R U
C7 C -0.8536(13) 0.1348(6) 0.0064(4) 0.0422(19) Uani 1 1 d . .
C8 C 0.6775(9) 0.6103(5) 0.3021(3) 0.0209(13) Uani 1 1 d . .
H8A H 0.6589 0.6662 0.3380 0.025 Uiso 1 1 d R U
H8B H 0.8196 0.6202 0.2868 0.025 Uiso 1 1 d R U
C9 C 0.5011(11) 0.7207(5) 0.1967(4) 0.0309(15) Uani 1 1 d . .
H9A H 0.6360 0.7429 0.1792 0.037 Uiso 1 1 d R U
H9B H 0.4738 0.7685 0.2376 0.037 Uiso 1 1 d R U
C10 C 0.5585(11) 0.5398(5) 0.1656(4) 0.0312(15) Uani 1 1 d . .
H10A H 0.5726 0.4713 0.1872 0.037 Uiso 1 1 d R U
H10B H 0.6920 0.5618 0.1469 0.037 Uiso 1 1 d R U
C11 C 0.3203(11) 0.7203(6) 0.1268(4) 0.0375(17) Uani 1 1 d . .
H11A H 0.3128 0.7891 0.1052 0.045 Uiso 1 1 d R U
H11B H 0.1850 0.7019 0.1455 0.045 Uiso 1 1 d R U
C12 C 0.3772(11) 0.5373(5) 0.0968(4) 0.0343(16) Uani 1 1 d . .
H12A H 0.4047 0.4886 0.0565 0.041 Uiso 1 1 d R U
H12B H 0.2444 0.5143 0.1155 0.041 Uiso 1 1 d R U
C13 C 0.3535(11) 0.6434(5) 0.0606(4) 0.0324(16) Uani 1 1 d . .
H13 H 0.4836 0.6649 0.0382 0.039 Uiso 1 1 d R U
C14 C 0.1619(13) 0.6375(6) -0.0045(4) 0.0408(18) Uani 1 1 d . .
C15 C 0.0947(8) -0.3072(4) 0.4500(3) 0.0150(11) Uani 1 1 d . .
C16 C 0.1978(8) -0.3084(4) 0.3734(3) 0.0150(11) Uani 1 1 d . .
C17 C 0.2237(8) 0.1920(4) 0.3791(3) 0.0163(12) Uani 1 1 d . .
C18 C 0.3805(8) 0.1982(4) 0.4587(3) 0.0178(12) Uani 1 1 d . .

loop_
_atom_site_aniso_label
_atom_site_aniso_U_11
_atom_site_aniso_U_22
_atom_site_aniso_U_33
_atom_site_aniso_U_23
_atom_site_aniso_U_13
_atom_site_aniso_U_12
Ce1 0.01220(18) 0.01075(17) 0.01302(17) 0.00044(12) 0.00138(12) -0.00024(12)
Ce2 0.01148(17) 0.01087(17) 0.01273(17) 0.00006(12) 0.00072(12) 0.00033(12)
P1 0.0191(8) 0.0196(8) 0.0159(7) 0.0005(6) 0.0012(6) 0.0038(6)
P2 0.0166(8) 0.0188(8) 0.0135(7) -0.0008(6) 0.0015(6) 0.0019(6)
O1 0.021(2) 0.025(2) 0.030(2) -0.0056(19) 0.0010(18) 0.0033(18)
O2 0.021(2) 0.026(2) 0.018(2) 0.0009(17) -0.0001(16) -0.0005(17)
O3 0.015(2) 0.027(2) 0.021(2) 0.0015(18) 0.0050(16) -0.0020(17)
O4 0.070(4) 0.086(5) 0.025(3) 0.004(3) 0.002(3) 0.012(3)
O5 0.045(3) 0.070(4) 0.044(3) 0.001(3) -0.005(3) 0.007(3)
O6 0.022(2) 0.022(2) 0.022(2) -0.0033(18) 0.0002(17) -0.0011(17)
O7 0.018(2) 0.026(2) 0.017(2) 0.0039(17) 0.0012(16) 0.0019(17)
O8 0.015(2) 0.027(2) 0.021(2) -0.0001(18) 0.0011(16) 0.0030(17)
O9 0.061(4) 0.076(4) 0.024(3) 0.001(3) 0.003(2) 0.016(3)
O10 0.046(4) 0.074(4) 0.042(3) 0.003(3) -0.002(3) 0.007(3)
O11 0.020(2) 0.018(2) 0.023(2) -0.0005(17) 0.0047(17) -0.0021(17)
O12 0.024(2) 0.014(2) 0.021(2) -0.0002(16) 0.0076(17) 0.0028(16)
O13 0.029(2) 0.017(2) 0.033(2) -0.0012(19) 0.0132(19) -0.0019(18)
O14 0.039(3) 0.017(2) 0.028(2) 0.0025(18) 0.010(2) -0.0019(19)
O15 0.023(2) 0.012(2) 0.023(2) 0.0015(17) -0.0023(17) -0.0004(16)
O16 0.018(2) 0.023(2) 0.024(2) 0.0037(18) 0.0001(17) 0.0011(17)
O17 0.025(2) 0.017(2) 0.028(2) 0.0037(18) -0.0081(18) 0.0025(17)
O18 0.028(2) 0.018(2) 0.030(2) -0.0034(18) -0.0037(18) 0.0018(19)
O1W 0.064(4) 0.101(5) 0.019(3) 0.004(3) 0.000(2) 0.034(4)
O2W 0.088(5) 0.177(8) 0.026(3) -0.009(4) 0.009(3) 0.069(5)
N1 0.033(3) 0.020(3) 0.018(2) 0.008(2) 0.007(2) 0.010(2)
N2 0.021(3) 0.022(3) 0.020(2) 0.004(2) 0.003(2) 0.001(2)
C1 0.018(3) 0.023(3) 0.025(3) 0.009(3) -0.002(2) 0.000(2)
C2 0.039(4) 0.023(3) 0.033(4) 0.002(3) -0.007(3) 0.012(3)
C3 0.049(4) 0.035(4) 0.028(4) -0.006(3) 0.001(3) 0.017(3)
C4 0.045(4) 0.039(4) 0.031(4) 0.002(3) -0.005(3) 0.009(3)
C5 0.066(5) 0.039(4) 0.025(4) 0.001(3) -0.011(4) 0.013(4)
C6 0.044(4) 0.038(4) 0.027(4) -0.001(3) 0.000(3) 0.004(3)
C7 0.051(5) 0.040(4) 0.033(4) -0.002(3) -0.008(4) 0.010(4)
C8 0.018(3) 0.026(3) 0.018(3) 0.006(2) 0.001(2) -0.004(2)
C9 0.039(4) 0.026(4) 0.029(3) 0.005(3) 0.009(3) -0.001(3)
C10 0.045(4) 0.029(4) 0.021(3) 0.003(3) 0.006(3) 0.013(3)
C11 0.043(4) 0.036(4) 0.032(4) 0.001(3) -0.003(3) 0.013(3)
C12 0.046(4) 0.035(4) 0.021(3) -0.002(3) -0.001(3) 0.006(3)
C13 0.035(4) 0.045(4) 0.018(3) 0.005(3) 0.001(3) 0.011(3)
C14 0.051(5) 0.036(4) 0.032(4) -0.001(3) -0.010(4) 0.010(4)
C15 0.011(3) 0.019(3) 0.015(3) 0.009(2) 0.003(2) -0.002(2)
C16 0.014(3) 0.013(3) 0.017(3) -0.001(2) 0.001(2) -0.002(2)
C17 0.012(3) 0.019(3) 0.018(3) 0.004(2) 0.003(2) 0.002(2)
C18 0.011(3) 0.017(3) 0.024(3) 0.002(2) -0.001(2) -0.002(2)

loop_
_atom_type_symbol
_atom_type_description
_atom_type_scat_dispersion_real
_atom_type_scat_dispersion_imag
_atom_type_scat_source
C C 0.0033 0.0016 'International Tables Vol C Tables 4.2.6.8 and 6.1.1.4'
H H 0.0000 0.0000 'International Tables Vol C Tables 4.2.6.8 and 6.1.1.4'
N N 0.0061 0.0033 'International Tables Vol C Tables 4.2.6.8 and 6.1.1.4'
O O 0.0106 0.0060 'International Tables Vol C Tables 4.2.6.8 and 6.1.1.4'
P P 0.1023 0.0942 'International Tables Vol C Tables 4.2.6.8 and 6.1.1.4'
Ce Ce -0.2486 2.6331 'International Tables Vol C Tables 4.2.6.8 and 6.1.1.4'

loop_
_geom_angle_atom_site_label_1
_geom_angle_atom_site_label_2
_geom_angle_atom_site_label_3
_geom_angle
_geom_angle_site_symmetry_1
_geom_angle_site_symmetry_3
O3 Ce1 O2 139.33(13) 1_655 2_556
O3 Ce1 O13 124.61(13) 1_655 .
O2 Ce1 O13 72.02(13) 2_556 .
O3 Ce1 O15 70.89(13) 1_655 .
O2 Ce1 O15 110.60(13) 2_556 .
O13 Ce1 O15 154.50(13) . .
O3 Ce1 O1 103.15(13) 1_655 .
O2 Ce1 O1 115.90(12) 2_556 .
O13 Ce1 O1 85.05(13) . .
O15 Ce1 O1 70.87(13) . .
O3 Ce1 O14 67.56(13) 1_655 .
O2 Ce1 O14 134.15(13) 2_556 .
O13 Ce1 O14 63.50(13) . .
O15 Ce1 O14 114.23(13) . .
O1 Ce1 O14 71.84(13) . .
O3 Ce1 O16 73.49(12) 1_655 2_656
O2 Ce1 O16 74.13(12) 2_556 2_656
O13 Ce1 O16 79.86(12) . 2_656
O15 Ce1 O16 125.60(12) . 2_656
O1 Ce1 O16 158.24(13) . 2_656
O14 Ce1 O16 87.35(13) . 2_656
O3 Ce1 O2 142.18(13) 1_655 .
O2 Ce1 O2 64.16(13) 2_556 .
O13 Ce1 O2 87.29(12) . .
O15 Ce1 O2 72.39(12) . .
O1 Ce1 O2 55.51(12) . .
O14 Ce1 O2 121.76(13) . .
O16 Ce1 O2 138.28(12) 2_656 .
O3 Ce1 O16 76.79(13) 1_655 .
O2 Ce1 O16 70.29(12) 2_556 .
O13 Ce1 O16 137.71(12) . .
O15 Ce1 O16 60.76(12) . .
O1 Ce1 O16 128.85(12) . .
O14 Ce1 O16 142.73(12) . .
O16 Ce1 O16 72.05(14) 2_656 .
O2 Ce1 O16 93.07(12) . .
O7 Ce2 O8 137.70(12) 2_666 1_455
O7 Ce2 O17 133.54(12) 2_666 .
O8 Ce2 O17 70.14(13) 1_455 .
O7 Ce2 O11 70.68(12) 2_666 2_556
O8 Ce2 O11 74.23(12) 1_455 2_556
O17 Ce2 O11 92.78(13) . 2_556
O7 Ce2 O12 107.04(13) 2_666 1_565
O8 Ce2 O12 75.28(13) 1_455 1_565
O17 Ce2 O12 117.44(13) . 1_565
O11 Ce2 O12 125.34(12) 2_556 1_565
O7 Ce2 O7 65.94(14) 2_666 .
O8 Ce2 O7 145.77(12) 1_455 .
O17 Ce2 O7 113.94(13) . .
O11 Ce2 O7 136.42(11) 2_556 .
O12 Ce2 O7 73.17(12) 1_565 .
O7 Ce2 O18 71.91(12) 2_666 .
O8 Ce2 O18 127.66(13) 1_455 .
O17 Ce2 O18 63.40(12) . .
O11 Ce2 O18 85.01(12) 2_556 .
O12 Ce2 O18 148.32(13) 1_565 .
O7 Ce2 O18 78.04(12) . .
O7 Ce2 O6 121.15(12) 2_666 .
O8 Ce2 O6 99.21(12) 1_455 .
O17 Ce2 O6 68.57(13) . .
O11 Ce2 O6 161.32(13) 2_556 .
O12 Ce2 O6 67.66(12) 1_565 .
O7 Ce2 O6 56.34(11) . .
O18 Ce2 O6 85.54(13) . .
O7 Ce2 O11 70.19(12) 2_666 1_565
O8 Ce2 O11 75.01(12) 1_455 1_565
O17 Ce2 O11 143.54(12) . 1_565
O11 Ce2 O11 67.29(14) 2_556 1_565
O12 Ce2 O11 61.56(12) 1_565 1_565
O7 Ce2 O11 100.82(12) . 1_565
O18 Ce2 O11 138.60(12) . 1_565
O6 Ce2 O11 128.73(12) . 1_565
O3 P1 O2 116.9(2) . .
O3 P1 O1 114.5(2) . .
O2 P1 O1 105.5(2) . .
O3 P1 C1 103.6(2) . .
O2 P1 C1 105.8(3) . .
O1 P1 C1 110.3(3) . .
O8 P2 O7 114.7(2) . .
O8 P2 O6 115.9(2) . .
O7 P2 O6 106.3(2) . .
O8 P2 C8 105.1(3) . .
O7 P2 C8 107.3(2) . .
O6 P2 C8 107.0(2) . .
P1 O1 Ce1 101.07(19) . .
P1 O2 Ce1 142.9(2) . 2_556
P1 O2 Ce1 97.14(18) . .
Ce1 O2 Ce1 115.84(13) 2_556 .
P1 O3 Ce1 139.1(2) . 1_455
C7 O4 H4D 109.2 . .
P2 O6 Ce2 97.76(18) . .
P2 O7 Ce2 145.6(2) . 2_666
P2 O7 Ce2 99.31(18) . .
Ce2 O7 Ce2 114.06(14) 2_666 .
P2 O8 Ce2 136.3(2) . 1_655
C14 O9 H9E 108.3 . .
C15 O11 Ce2 128.5(3) . 2_556
C15 O11 Ce2 118.8(3) . 1_545
Ce2 O11 Ce2 112.71(14) 2_556 1_545
C16 O12 Ce2 121.1(3) . 1_545
C15 O13 Ce1 120.2(3) . .
C16 O14 Ce1 119.6(3) . .
C17 O15 Ce1 119.0(3) . .
C18 O16 Ce1 135.9(3) . 2_656
C18 O16 Ce1 116.1(3) . .
Ce1 O16 Ce1 107.95(13) 2_656 .
C17 O17 Ce2 123.1(3) . .
C18 O18 Ce2 119.5(3) . .
H1WA O1W H1WB 109.5 . .
H2WC O2W H2WA 109.8 . .
C3 N1 C2 111.6(5) . .
C3 N1 C1 111.4(5) . .
C2 N1 C1 109.5(5) . .
C3 N1 H1C 108.1 . .
C2 N1 H1C 108.1 . .
C1 N1 H1C 108.1 . .
C8 N2 C9 112.3(5) . .
C8 N2 C10 111.8(4) . .
C9 N2 C10 109.7(5) . .
C8 N2 H2C 107.6 . .
C9 N2 H2C 107.7 . .
C10 N2 H2C 107.6 . .
N1 C1 P1 111.8(4) . .
N1 C1 H1A 109.5 . .
P1 C1 H1A 109.4 . .
N1 C1 H1B 108.8 . .
P1 C1 H1B 109.3 . .
H1A C1 H1B 108.0 . .
N1 C2 C4 110.3(5) . .
N1 C2 H2A 109.1 . .
C4 C2 H2A 109.5 . .
N1 C2 H2B 109.9 . .
C4 C2 H2B 109.7 . .
H2A C2 H2B 108.2 . .
N1 C3 C5 110.5(5) . .
N1 C3 H3A 109.9 . .
C5 C3 H3A 109.8 . .
N1 C3 H3B 109.2 . .
C5 C3 H3B 109.3 . .
H3A C3 H3B 108.2 . .
C2 C4 C6 110.8(6) . .
C2 C4 H4A 109.6 . .
C6 C4 H4A 109.5 . .
C2 C4 H4B 109.4 . .
C6 C4 H4B 109.4 . .
H4A C4 H4B 108.1 . .
C3 C5 C6 111.4(6) . .
C3 C5 H5A 109.0 . .
C6 C5 H5A 109.1 . .
C3 C5 H5B 109.6 . .
C6 C5 H5B 109.5 . .
H5A C5 H5B 108.0 . .
C7 C6 C5 109.3(6) . .
C7 C6 C4 111.3(6) . .
C5 C6 C4 109.3(6) . .
C7 C6 H6 109.1 . .
C5 C6 H6 108.8 . .
C4 C6 H6 108.9 . .
O5 C7 O4 123.5(7) . .
O5 C7 C6 124.7(7) . .
O4 C7 C6 111.8(7) . .
N2 C8 P2 111.9(4) . .
N2 C8 H8A 109.4 . .
P2 C8 H8A 109.3 . .
N2 C8 H8B 108.9 . .
P2 C8 H8B 109.3 . .
H8A C8 H8B 108.0 . .
N2 C9 C11 109.4(5) . .
N2 C9 H9A 109.5 . .
C11 C9 H9A 109.8 . .
N2 C9 H9B 109.9 . .
C11 C9 H9B 109.9 . .
H9A C9 H9B 108.3 . .
N2 C10 C12 110.1(5) . .
N2 C10 H10A 109.8 . .
C12 C10 H10A 109.9 . .
N2 C10 H10B 109.4 . .
C12 C10 H10B 109.5 . .
H10A C10 H10B 108.2 . .
C9 C11 C13 112.0(5) . .
C9 C11 H11A 109.3 . .
C13 C11 H11A 109.2 . .
C9 C11 H11B 109.2 . .
C13 C11 H11B 109.1 . .
H11A C11 H11B 107.9 . .
C13 C12 C10 111.2(6) . .
C13 C12 H12A 109.5 . .
C10 C12 H12A 109.6 . .
C13 C12 H12B 109.2 . .
C10 C12 H12B 109.2 . .
H12A C12 H12B 108.1 . .
C12 C13 C14 108.8(6) . .
C12 C13 C11 108.4(5) . .
C14 C13 C11 110.7(5) . .
C12 C13 H13 109.5 . .
C14 C13 H13 109.8 . .
C11 C13 H13 109.6 . .
O10 C14 O9 123.3(7) . .
O10 C14 C13 124.4(7) . .
O9 C14 C13 112.2(7) . .
O13 C15 O11 126.1(5) . .
O13 C15 C16 118.4(5) . .
O11 C15 C16 115.5(5) . .
O14 C16 O12 126.0(5) . .
O14 C16 C15 116.4(5) . .
O12 C16 C15 117.6(5) . .
O17 C17 O15 126.4(5) . .
O17 C17 C18 117.4(5) . .
O15 C17 C18 116.1(5) . .
O18 C18 O16 128.2(5) . .
O18 C18 C17 116.3(5) . .
O16 C18 C17 115.5(5) . .

loop_
_geom_bond_atom_site_label_1
_geom_bond_atom_site_label_2
_geom_bond_distance
_geom_bond_site_symmetry_2
Ce1 O3 2.412(4) 1_655
Ce1 O2 2.455(4) 2_556
Ce1 O13 2.528(4) .
Ce1 O15 2.555(4) .
Ce1 O1 2.555(4) .
Ce1 O14 2.562(4) .
Ce1 O16 2.570(4) 2_656
Ce1 O2 2.652(4) .
Ce1 O16 2.695(4) .
Ce2 O7 2.440(4) 2_666
Ce2 O8 2.463(4) 1_455
Ce2 O17 2.492(4) .
Ce2 O11 2.542(4) 2_556
Ce2 O12 2.572(4) 1_565
Ce2 O7 2.573(4) .
Ce2 O18 2.607(4) .
Ce2 O6 2.608(4) .
Ce2 O11 2.645(4) 1_565
P1 O3 1.490(4) .
P1 O2 1.522(4) .
P1 O1 1.525(4) .
P1 C1 1.830(6) .
P2 O8 1.508(4) .
P2 O7 1.527(4) .
P2 O6 1.530(4) .
P2 C8 1.851(6) .
O2 Ce1 2.455(4) 2_556
O3 Ce1 2.412(4) 1_455
O4 C7 1.326(9) .
O4 H4D 0.8500 .
O5 C7 1.204(9) .
O7 Ce2 2.440(4) 2_666
O8 Ce2 2.463(4) 1_655
O9 C14 1.312(9) .
O9 H9E 0.8499 .
O10 C14 1.200(9) .
O11 C15 1.278(6) .
O11 Ce2 2.542(4) 2_556
O11 Ce2 2.645(4) 1_545
O12 C16 1.259(6) .
O12 Ce2 2.572(4) 1_545
O13 C15 1.237(6) .
O14 C16 1.244(6) .
O15 C17 1.254(7) .
O16 C18 1.260(6) .
O16 Ce1 2.570(4) 2_656
O17 C17 1.240(6) .
O18 C18 1.239(6) .
O1W H1WA 0.8499 .
O1W H1WB 0.8502 .
O2W H2WC 0.8500 .
O2W H2WA 0.8500 .
N1 C3 1.489(8) .
N1 C2 1.500(7) .
N1 C1 1.531(7) .
N1 H1C 0.9001 .
N2 C8 1.494(7) .
N2 C9 1.502(7) .
N2 C10 1.514(7) .
N2 H2C 0.8999 .
C1 H1A 0.9698 .
C1 H1B 0.9700 .
C2 C4 1.522(9) .
C2 H2A 0.9698 .
C2 H2B 0.9699 .
C3 C5 1.515(9) .
C3 H3A 0.9701 .
C3 H3B 0.9700 .
C4 C6 1.529(10) .
C4 H4A 0.9699 .
C4 H4B 0.9700 .
C5 C6 1.532(9) .
C5 H5A 0.9700 .
C5 H5B 0.9699 .
C6 C7 1.520(9) .
C6 H6 0.9799 .
C8 H8A 0.9700 .
C8 H8B 0.9700 .
C9 C11 1.529(9) .
C9 H9A 0.9700 .
C9 H9B 0.9700 .
C10 C12 1.518(9) .
C10 H10A 0.9699 .
C10 H10B 0.9700 .
C11 C13 1.547(9) .
C11 H11A 0.9699 .
C11 H11B 0.9700 .
C12 C13 1.520(9) .
C12 H12A 0.9701 .
C12 H12B 0.9700 .
C13 C14 1.520(9) .
C13 H13 0.9799 .
C15 C16 1.538(7) .
C17 C18 1.561(7) .

loop_
_geom_hbond_atom_site_label_D
_geom_hbond_atom_site_label_H
_geom_hbond_atom_site_label_A
_geom_hbond_distance_DH
_geom_hbond_distance_HA
_geom_hbond_distance_DA
_geom_hbond_angle_DHA
_geom_hbond_site_symmetry_A
C12 H12B O1W 0.97 2.56 3.444(10) 150.9 2_666
C10 H10A O6 0.97 2.43 3.053(8) 121.4 .
C9 H9B O14 0.97 2.51 3.304(8) 138.5 1_565
C8 H8B O12 0.97 2.63 3.442(7) 141.0 1_665
C5 H5A O2W 0.97 2.43 3.331(12) 154.7 1_445
C2 H2B O6 0.97 2.42 3.314(8) 153.3 1_455
C1 H1B O15 0.97 2.36 3.038(7) 126.4 .
C12 H12B O1W 0.97 2.56 3.444(10) 150.9 2_666
C10 H10A O6 0.97 2.43 3.053(8) 121.4 .
C9 H9B O14 0.97 2.51 3.304(8) 138.5 1_565
C8 H8B O12 0.97 2.63 3.442(7) 141.0 1_665
C5 H5A O2W 0.97 2.43 3.331(12) 154.7 1_445
C2 H2B O6 0.97 2.42 3.314(8) 153.3 1_455
C1 H1B O15 0.97 2.36 3.038(7) 126.4 .
N2 H2C O12 0.90 2.12 2.851(6) 138.0 1_565
N1 H1C O15 0.90 2.21 2.992(6) 145.0 1_455
O2W H2WA O1 0.85 2.09 2.537(7) 111.9 1_565
O1W H1WB O17 0.85 2.30 3.063(6) 149.0 2_666
O1W H1WA O9 0.85 2.11 2.638(7) 119.7 1_656
C1 H1B O15 0.97 2.36 3.038(7) 126.4 .
C2 H2B O6 0.97 2.42 3.314(8) 153.3 1_455
C5 H5A O2W 0.97 2.43 3.331(12) 154.7 1_445
C8 H8B O12 0.97 2.63 3.442(7) 141.0 1_665
C9 H9B O14 0.97 2.51 3.304(8) 138.5 1_565
C10 H10A O6 0.97 2.43 3.053(8) 121.4 .
C12 H12B O1W 0.97 2.56 3.444(10) 150.9 2_666
O2W H2WA O1 0.85 2.09 2.537(7) 111.9 1_565
N1 H1C O15 0.90 2.21 2.992(6) 145.0 1_455
N2 H2C O12 0.90 2.12 2.851(6) 138.0 1_565
C1 H1B O15 0.97 2.36 3.038(7) 126.4 .
C2 H2B O6 0.97 2.42 3.314(8) 153.3 1_455
C5 H5A O2W 0.97 2.43 3.331(12) 154.7 1_445
C8 H8B O12 0.97 2.63 3.442(7) 141.0 1_665
C9 H9B O14 0.97 2.51 3.304(8) 138.5 1_565
C10 H10A O6 0.97 2.43 3.053(8) 121.4 .
